data_1563114
loop_
_publ_author_name
'Hull, Stephen'
'Norberg, Stefan T.'
'Ahmed, Istaq'
'Eriksson, Sten G.'
'Mohn, Chris E.'

_publ_section_title
;
 High temperature crystal structures and superionic properties of SrCl2,
 SrBr2, BaCl2 and BaBr2
;
_journal_issue 11
_journal_name_full 'Journal of Solid State Chemistry'
_journal_page_first 2925
_journal_page_last 2935
_journal_paper_doi 10.1016/j.jssc.2011.09.004
_journal_volume 184
_journal_year 2011
_chemical_formula_structural 'Ba Br2'
_chemical_formula_sum 'Ba Br2'
_chemical_name_systematic 'Barium bromide'
_space_group_IT_number 62
_space_group_name_Hall '-P 2ac 2n'
_space_group_name_H-M_alt 'P n m a'
_symmetry_Int_Tables_number 62
_symmetry_space_group_name_H-M 'P n m a'
_cell_angle_alpha 90.
_cell_angle_beta 90.
_cell_angle_gamma 90.
_cell_formula_units_Z 4
_cell_length_a 8.2756(1)
_cell_length_b 4.9599(1)
_cell_length_c 9.9264(2)
_cell_volume 407.440(13)
_refine_ls_R_factor_all 0.0178
_cod_data_source_file JSSC-2011-184-2925.cif
_cod_data_source_block BaBr2
_cod_original_cell_volume 407.40(1)
_cod_database_code 1563114

loop_
_symmetry_equiv_pos_site_id
_symmetry_equiv_pos_as_xyz
1 x,y,z
2 -x,-y,-z
3 1/2+x,1/2-y,1/2-z
4 1/2-x,1/2+y,1/2+z
5 -x,1/2+y,-z
6 x,1/2-y,z
7 1/2-x,-y,1/2+z
8 1/2+x,y,1/2-z

loop_
_atom_site_label
_atom_site_type_symbol
_atom_site_symmetry_multiplicity
_atom_site_Wyckoff_symbol
_atom_site_fract_x
_atom_site_fract_y
_atom_site_fract_z
_atom_site_B_iso_or_equiv
_atom_site_occupancy
Ba1 Ba 4 c 0.2491(3) 0.25 0.1179(2) 0.0151(4) 1.
Br1 Br 4 c 0.1431(2) 0.25 0.4299(2) 0.0171(4) 1.
Br2 Br 4 c 0.0287(2) 0.25 0.8293(2) 0.0234(4) 1.

loop_
_atom_type_symbol
_atom_type_oxidation_number
Ba 2.
Br -1.
